data_4035652
loop_
_publ_author_name
'Soeta, Takahiro'
'Ohashi, Nobuhiko'
'Kobayashi, Toshiharu'
'Sakata, Yoko'
'Suga, Takuya'
'Ukaji, Yutaka'

_publ_section_title
;
 Synthesis of Sterically Fixed Phytochrome Chromophore Derivatives Bearing
 a 15 E- Fixed or 15 E- Anti- Fixed CD-Ring Component.
;
_journal_issue 18
_journal_name_full 'The Journal of organic chemistry'
_journal_page_first 10743
_journal_page_last 10748
_journal_paper_doi 10.1021/acs.joc.8b01252
_journal_volume 83
_journal_year 2018
_chemical_formula_moiety 'C28 H40 N2 O5'
_chemical_formula_sum 'C28 H40 N2 O5'
_chemical_formula_weight 484.62
_chemical_name_common NO180
_space_group_crystal_system triclinic
_space_group_IT_number 2
_space_group_name_Hall '-P 1'
_space_group_name_H-M_alt 'P -1'
_atom_sites_solution_hydrogens geom
_audit_creation_method SHELXL-2014
_cell_angle_alpha 95.5755(6)
_cell_angle_beta 100.8933(6)
_cell_angle_gamma 95.2109(7)
_cell_formula_units_Z 2
_cell_length_a 9.1101(3)
_cell_length_b 12.0990(4)
_cell_length_c 13.0759(4)
_cell_measurement_reflns_used 19332
_cell_measurement_temperature 90(2)
_cell_measurement_theta_max 72.528
_cell_measurement_theta_min 4.763
_cell_volume 1399.78(8)
_computing_cell_refinement 'SAINT V8.37A/APEX3 (Bruker AXS Inc., 2015)'
_computing_data_collection 'Bruker Instrument Service V4.2.9 '
_computing_data_reduction 'SAINT V8.37A/APEX3 (Bruker AXS Inc., 2015)'
_computing_molecular_graphics ORTEP-3
_computing_publication_material ORTEP-3
_computing_structure_refinement 'SHELXL-2014 (Sheldrick, 2014)'
_computing_structure_solution SIR97
_diffrn_ambient_temperature 90(2)
_diffrn_detector_area_resol_mean 10.4167
_diffrn_measured_fraction_theta_full 0.978
_diffrn_measured_fraction_theta_max 0.973
_diffrn_measurement_device_type 'Bruker D8 goniometer'
_diffrn_measurement_method 'phi and omega scans'
_diffrn_radiation_type CuK\a
_diffrn_radiation_wavelength 1.54178
_diffrn_reflns_av_R_equivalents 0.0238
_diffrn_reflns_av_unetI/netI 0.0267
_diffrn_reflns_Laue_measured_fraction_full 0.978
_diffrn_reflns_Laue_measured_fraction_max 0.973
_diffrn_reflns_limit_h_max 10
_diffrn_reflns_limit_h_min -11
_diffrn_reflns_limit_k_max 14
_diffrn_reflns_limit_k_min -14
_diffrn_reflns_limit_l_max 16
_diffrn_reflns_limit_l_min -16
_diffrn_reflns_number 19332
_diffrn_reflns_point_group_measured_fraction_full 0.978
_diffrn_reflns_point_group_measured_fraction_max 0.973
_diffrn_reflns_theta_full 67.679
_diffrn_reflns_theta_max 72.528
_diffrn_reflns_theta_min 4.763
_diffrn_source 'fine-focus rotating anode'
_exptl_absorpt_coefficient_mu 0.630
_exptl_absorpt_correction_type multi-scan
_exptl_absorpt_process_details 'SADABS-2014/5 (Sheldrick, 1996 / Bruker AXS)'
_exptl_crystal_colour colorless
_exptl_crystal_density_diffrn 1.150
_exptl_crystal_description prismatic
_exptl_crystal_F_000 524
_exptl_crystal_size_max 0.330
_exptl_crystal_size_mid 0.200
_exptl_crystal_size_min 0.100
_exptl_transmission_factor_max 0.7536
_exptl_transmission_factor_min 0.6776
_refine_diff_density_max 0.354
_refine_diff_density_min -0.337
_refine_diff_density_rms 0.045
_refine_ls_extinction_method none
_refine_ls_goodness_of_fit_ref 1.044
_refine_ls_hydrogen_treatment constr
_refine_ls_matrix_type full
_refine_ls_number_parameters 362
_refine_ls_number_reflns 5400
_refine_ls_number_restraints 53
_refine_ls_restrained_S_all 1.042
_refine_ls_R_factor_all 0.0595
_refine_ls_R_factor_gt 0.0585
_refine_ls_shift/su_max 0.000
_refine_ls_shift/su_mean 0.000
_refine_ls_structure_factor_coef Fsqd
_refine_ls_weighting_details 'w=1/[\s^2^(Fo^2^)+(0.0812P)^2^+0.6662P] where P=(Fo^2^+2Fc^2^)/3'
_refine_ls_weighting_scheme calc
_refine_ls_wR_factor_gt 0.1550
_refine_ls_wR_factor_ref 0.1559
_reflns_Friedel_coverage 0.000
_reflns_number_gt 5203
_reflns_number_total 5400
_reflns_threshold_expression 'I > 2\s(I)'
_cod_data_source_file jo8b01252_si_002.cif
_cod_data_source_block soeta009_NO180
_cod_database_code 4035652
_shelx_space_group_comment
;
The symmetry employed for this shelxl refinement is uniquely defined
by the following loop, which should always be used as a source of
symmetry information in preference to the above space-group names.
They are only intended as comments.
;
_shelx_estimated_absorpt_t_min 0.819
_shelx_estimated_absorpt_t_max 0.940
_shelxl_version_number 2014-3

loop_
_space_group_symop_operation_xyz
'x, y, z'
'-x, -y, -z'

loop_
_atom_site_label
_atom_site_type_symbol
_atom_site_fract_x
_atom_site_fract_y
_atom_site_fract_z
_atom_site_U_iso_or_equiv
_atom_site_adp_type
_atom_site_occupancy
_atom_site_site_symmetry_order
_atom_site_calc_flag
_atom_site_refinement_flags_posn
_atom_site_refinement_flags_adp
_atom_site_refinement_flags_occupancy
_atom_site_disorder_assembly
_atom_site_disorder_group
C1 C 0.04703(16) 0.05508(12) 0.32996(11) 0.0279(3) Uani 1 1 d . . . . .
O1 O 0.10841(12) 0.07503(9) 0.42172(8) 0.0313(2) Uani 1 1 d . . . . .
O2 O 0.06930(13) 0.11838(9) 0.25457(8) 0.0356(3) Uani 1 1 d . . . . .
C2 C 0.1757(2) 0.22231(13) 0.27702(13) 0.0380(4) Uani 1 1 d . . . . .
C3 C 0.3343(2) 0.19487(16) 0.31813(17) 0.0484(4) Uani 1 1 d . . . . .
H1 H 0.3396 0.1690 0.3873 0.073 Uiso 1 1 calc R U . . .
H2 H 0.4056 0.2619 0.3239 0.073 Uiso 1 1 calc R U . . .
H3 H 0.3597 0.1360 0.2696 0.073 Uiso 1 1 calc R U . . .
C4 C 0.1232(2) 0.30573(13) 0.35236(14) 0.0404(4) Uani 1 1 d . . . . .
H4 H 0.0179 0.3157 0.3253 0.061 Uiso 1 1 calc R U . . .
H5 H 0.1855 0.3775 0.3596 0.061 Uiso 1 1 calc R U . . .
H6 H 0.1321 0.2780 0.4210 0.061 Uiso 1 1 calc R U . . .
C5 C 0.1619(3) 0.26207(18) 0.16926(15) 0.0621(6) Uani 1 1 d . . . . .
H7 H 0.1950 0.2063 0.1216 0.093 Uiso 1 1 calc R U . . .
H8 H 0.2249 0.3333 0.1747 0.093 Uiso 1 1 calc R U . . .
H9 H 0.0568 0.2722 0.1420 0.093 Uiso 1 1 calc R U . . .
C6 C -0.1457(2) -0.02991(14) 0.08891(12) 0.0369(4) Uani 1 1 d . . . . .
H10 H -0.1748 -0.0893 0.0288 0.044 Uiso 1 1 calc R U . . .
H11 H -0.0433 0.0048 0.0883 0.044 Uiso 1 1 calc R U . . .
C7 C -0.2564(2) 0.05936(16) 0.07613(13) 0.0434(4) Uani 1 1 d . . . . .
H12 H -0.3539 0.0299 0.0915 0.052 Uiso 1 1 calc R U . . .
H13 H -0.2157 0.1266 0.1263 0.052 Uiso 1 1 calc R U . . .
C8 C -0.2796(2) 0.08993(17) -0.03403(14) 0.0475(4) Uani 1 1 d . . . . .
O3 O -0.3594(2) 0.03375(15) -0.10881(12) 0.0754(5) Uani 1 1 d . . . . .
O4 O -0.19814(16) 0.18506(12) -0.04138(10) 0.0521(3) Uani 1 1 d . . . . .
C9 C -0.2129(3) 0.2176(2) -0.14677(17) 0.0617(6) Uani 1 1 d . . . . .
H14 H -0.1804 0.1593 -0.1934 0.074 Uiso 1 1 calc R U . A 1
H15 H -0.3193 0.2265 -0.1755 0.074 Uiso 1 1 calc R U . A 1
C10 C -0.1202(7) 0.3219(5) -0.1416(6) 0.0642(16) Uani 0.676(8) 1 d D U P B 1
H16 H -0.0166 0.3274 -0.1101 0.077 Uiso 0.676(8) 1 calc R U P B 1
C11 C -0.1759(5) 0.4103(4) -0.1798(4) 0.0825(16) Uani 0.676(8) 1 d D U P B 1
H17 H -0.2793 0.4059 -0.2116 0.099 Uiso 0.676(8) 1 calc R U P B 1
H18 H -0.1123 0.4780 -0.1754 0.099 Uiso 0.676(8) 1 calc R U P B 1
N1 N -0.09965(14) -0.11538(10) 0.35632(9) 0.0281(3) Uani 1 1 d . . . . .
H19 H -0.0616 -0.1094 0.4239 0.034 Uiso 1 1 calc R U . . .
C12 C -0.06215(16) -0.04203(12) 0.28850(11) 0.0279(3) Uani 1 1 d . . . . .
C13 C -0.14422(18) -0.08112(12) 0.18912(11) 0.0318(3) Uani 1 1 d . . . . .
C14 C -0.23447(19) -0.17997(13) 0.19801(12) 0.0346(3) Uani 1 1 d . . . . .
C15 C -0.20452(17) -0.19847(12) 0.30266(12) 0.0310(3) Uani 1 1 d . . . . .
C16 C -0.3452(2) -0.24953(16) 0.11086(14) 0.0468(4) Uani 1 1 d . . . . .
H20 H -0.4033 -0.3065 0.1400 0.070 Uiso 1 1 calc R U . . .
H21 H -0.2911 -0.2860 0.0614 0.070 Uiso 1 1 calc R U . . .
H22 H -0.4135 -0.2016 0.0743 0.070 Uiso 1 1 calc R U . . .
C17 C -0.26161(17) -0.29320(12) 0.35403(12) 0.0318(3) Uani 1 1 d . . . . .
C18 C -0.39122(17) -0.29265(12) 0.38876(12) 0.0310(3) Uani 1 1 d . . . . .
N2 N -0.45538(14) -0.38353(10) 0.43096(11) 0.0331(3) Uani 1 1 d . . . . .
H23 H -0.4150 -0.4462 0.4393 0.040 Uiso 1 1 calc R U . . .
C19 C -0.58766(17) -0.36147(13) 0.45701(14) 0.0363(4) Uani 1 1 d . . . . .
C20 C -0.61191(18) -0.24696(13) 0.43176(15) 0.0393(4) Uani 1 1 d . . . . .
C21 C -0.49487(18) -0.20582(13) 0.39228(13) 0.0348(3) Uani 1 1 d . . . . .
O5 O -0.66962(13) -0.42577(9) 0.49543(11) 0.0448(3) Uani 1 1 d . . . . .
C22 C -0.7451(4) -0.1945(3) 0.4487(7) 0.0388(11) Uani 0.77(2) 1 d . U P C 1
H24 H -0.8361 -0.2382 0.4045 0.047 Uiso 0.77(2) 1 calc R U P C 1
H25 H -0.7386 -0.1182 0.4273 0.047 Uiso 0.77(2) 1 calc R U P C 1
C23 C -0.7588(7) -0.1881(3) 0.5624(8) 0.0493(14) Uani 0.77(2) 1 d . U P C 1
H26 H -0.7698 -0.2638 0.5828 0.074 Uiso 0.77(2) 1 calc R U P C 1
H27 H -0.8471 -0.1508 0.5719 0.074 Uiso 0.77(2) 1 calc R U P C 1
H28 H -0.6682 -0.1457 0.6063 0.074 Uiso 0.77(2) 1 calc R U P C 1
C24 C -0.4661(2) -0.09010(14) 0.36372(15) 0.0416(4) Uani 1 1 d . . . . .
H29 H -0.5455 -0.0459 0.3800 0.062 Uiso 1 1 calc R U . . .
H30 H -0.4658 -0.0937 0.2886 0.062 Uiso 1 1 calc R U . . .
H31 H -0.3684 -0.0550 0.4039 0.062 Uiso 1 1 calc R U . . .
C25 C -0.16849(18) -0.39117(13) 0.36021(14) 0.0377(4) Uani 1 1 d . . . . .
H32 H -0.1929 -0.4347 0.4163 0.045 Uiso 1 1 calc R U . . .
H33 H -0.0606 -0.3621 0.3799 0.045 Uiso 1 1 calc R U . . .
C26 C -0.1949(2) -0.46946(16) 0.25699(16) 0.0513(5) Uani 1 1 d . . . . .
H34 H -0.1824 -0.4242 0.1995 0.062 Uiso 1 1 calc R U . . .
H35 H -0.1168 -0.5216 0.2623 0.062 Uiso 1 1 calc R U . . .
C27 C -0.3487(3) -0.53713(18) 0.22865(18) 0.0611(6) Uani 1 1 d . . . . .
H36 H -0.4271 -0.4852 0.2236 0.073 Uiso 1 1 calc R U . . .
H37 H -0.3611 -0.5833 0.2856 0.073 Uiso 1 1 calc R U . . .
C28 C -0.3728(5) -0.6138(3) 0.1249(3) 0.1008(11) Uani 1 1 d . . . . .
H38 H -0.3779 -0.5682 0.0665 0.151 Uiso 1 1 calc R U . . .
H39 H -0.4670 -0.6629 0.1158 0.151 Uiso 1 1 calc R U . . .
H40 H -0.2888 -0.6591 0.1259 0.151 Uiso 1 1 calc R U . . .
C29 C -0.7401(14) -0.1881(11) 0.4937(19) 0.033(3) Uani 0.23(2) 1 d . U P C 2
H41 H -0.7462 -0.1116 0.4735 0.040 Uiso 0.23(2) 1 calc R U P C 2
H42 H -0.8395 -0.2311 0.4649 0.040 Uiso 0.23(2) 1 calc R U P C 2
C30 C -0.717(2) -0.1794(11) 0.612(2) 0.044(3) Uani 0.23(2) 1 d . U P C 2
H43 H -0.7164 -0.2544 0.6339 0.067 Uiso 0.23(2) 1 calc R U P C 2
H44 H -0.7985 -0.1429 0.6348 0.067 Uiso 0.23(2) 1 calc R U P C 2
H45 H -0.6203 -0.1351 0.6425 0.067 Uiso 0.23(2) 1 calc R U P C 2
C31 C -0.159(2) 0.3478(18) -0.1396(18) 0.108(7) Uani 0.324(8) 1 d D U P B 2
H46 H -0.1779 0.3799 -0.2037 0.130 Uiso 0.324(8) 1 calc R U P B 2
C32 C -0.0920(14) 0.4161(10) -0.0566(9) 0.111(5) Uani 0.324(8) 1 d D U P B 2
H47 H -0.0699 0.3891 0.0099 0.134 Uiso 0.324(8) 1 calc R U P B 2
H48 H -0.0654 0.4926 -0.0628 0.134 Uiso 0.324(8) 1 calc R U P B 2

loop_
_atom_site_aniso_label
_atom_site_aniso_U_11
_atom_site_aniso_U_22
_atom_site_aniso_U_33
_atom_site_aniso_U_23
_atom_site_aniso_U_13
_atom_site_aniso_U_12
C1 0.0292(7) 0.0252(7) 0.0312(7) 0.0079(5) 0.0081(6) 0.0041(5)
O1 0.0330(5) 0.0296(5) 0.0306(5) 0.0092(4) 0.0032(4) 0.0000(4)
O2 0.0453(6) 0.0298(6) 0.0301(5) 0.0092(4) 0.0061(5) -0.0076(5)
C2 0.0464(9) 0.0298(8) 0.0366(8) 0.0088(6) 0.0090(7) -0.0089(7)
C3 0.0425(10) 0.0405(9) 0.0639(12) 0.0054(8) 0.0201(8) -0.0055(7)
C4 0.0459(9) 0.0293(8) 0.0446(9) 0.0095(7) 0.0049(7) 0.0000(7)
C5 0.0968(17) 0.0452(11) 0.0401(10) 0.0133(8) 0.0144(10) -0.0253(11)
C6 0.0484(9) 0.0355(8) 0.0265(7) 0.0052(6) 0.0084(6) -0.0003(7)
C7 0.0516(10) 0.0474(10) 0.0324(8) 0.0133(7) 0.0066(7) 0.0059(8)
C8 0.0576(11) 0.0493(10) 0.0359(9) 0.0149(8) 0.0052(8) 0.0060(8)
O3 0.1063(14) 0.0688(10) 0.0405(8) 0.0188(7) -0.0085(8) -0.0110(9)
O4 0.0587(8) 0.0557(8) 0.0450(7) 0.0197(6) 0.0128(6) 0.0021(6)
C9 0.0776(15) 0.0670(14) 0.0514(12) 0.0304(10) 0.0248(11) 0.0151(11)
C10 0.047(2) 0.074(3) 0.082(3) 0.045(2) 0.023(2) 0.003(2)
C11 0.081(3) 0.059(2) 0.118(4) 0.048(2) 0.030(3) 0.005(2)
N1 0.0308(6) 0.0258(6) 0.0270(6) 0.0075(5) 0.0029(5) 0.0000(5)
C12 0.0310(7) 0.0252(7) 0.0290(7) 0.0074(5) 0.0077(6) 0.0027(6)
C13 0.0380(8) 0.0298(7) 0.0285(7) 0.0052(6) 0.0088(6) 0.0018(6)
C14 0.0406(8) 0.0315(8) 0.0297(7) 0.0040(6) 0.0043(6) -0.0016(6)
C15 0.0328(7) 0.0269(7) 0.0324(7) 0.0054(6) 0.0047(6) -0.0004(6)
C16 0.0574(11) 0.0417(9) 0.0338(8) 0.0031(7) -0.0010(7) -0.0114(8)
C17 0.0348(8) 0.0259(7) 0.0325(7) 0.0046(6) 0.0027(6) -0.0018(6)
C18 0.0327(7) 0.0231(7) 0.0345(7) 0.0061(6) 0.0002(6) -0.0011(6)
N2 0.0307(6) 0.0224(6) 0.0467(7) 0.0096(5) 0.0074(5) 0.0015(5)
C19 0.0295(8) 0.0254(7) 0.0535(10) 0.0091(6) 0.0059(7) 0.0010(6)
C20 0.0296(8) 0.0268(8) 0.0609(11) 0.0121(7) 0.0036(7) 0.0037(6)
C21 0.0320(8) 0.0267(7) 0.0437(8) 0.0100(6) 0.0009(6) 0.0011(6)
O5 0.0337(6) 0.0282(6) 0.0774(9) 0.0175(6) 0.0178(6) 0.0037(5)
C22 0.0297(12) 0.0316(12) 0.062(3) 0.0174(17) 0.0174(17) 0.0084(9)
C23 0.045(2) 0.0356(14) 0.079(4) 0.016(2) 0.032(3) 0.0135(14)
C24 0.0375(9) 0.0298(8) 0.0583(10) 0.0162(7) 0.0058(7) 0.0045(6)
C25 0.0353(8) 0.0294(8) 0.0506(9) 0.0098(7) 0.0124(7) 0.0023(6)
C26 0.0647(12) 0.0379(9) 0.0560(11) 0.0063(8) 0.0211(9) 0.0116(8)
C27 0.0784(15) 0.0390(10) 0.0609(13) -0.0068(9) 0.0125(11) -0.0032(10)
C28 0.125(3) 0.0773(19) 0.084(2) -0.0341(16) 0.0087(19) 0.0032(18)
C29 0.028(4) 0.038(4) 0.043(7) 0.018(5) 0.022(5) 0.010(3)
C30 0.040(6) 0.040(5) 0.061(8) 0.013(5) 0.018(6) 0.016(4)
C31 0.095(12) 0.132(14) 0.087(8) 0.025(8) -0.004(8) -0.011(10)
C32 0.129(10) 0.110(9) 0.090(7) 0.028(6) 0.023(6) -0.036(7)

loop_
_atom_type_symbol
_atom_type_description
_atom_type_scat_dispersion_real
_atom_type_scat_dispersion_imag
_atom_type_scat_source
C C 0.0181 0.0091 'International Tables Vol C Tables 4.2.6.8 and 6.1.1.4'
H H 0.0000 0.0000 'International Tables Vol C Tables 4.2.6.8 and 6.1.1.4'
N N 0.0311 0.0180 'International Tables Vol C Tables 4.2.6.8 and 6.1.1.4'
O O 0.0492 0.0322 'International Tables Vol C Tables 4.2.6.8 and 6.1.1.4'

loop_
_geom_angle_atom_site_label_1
_geom_angle_atom_site_label_2
_geom_angle_atom_site_label_3
_geom_angle
O1 C1 O2 125.11(13)
O1 C1 C12 123.46(13)
O2 C1 C12 111.43(12)
C1 O2 C2 121.78(12)
O2 C2 C4 109.66(13)
O2 C2 C5 101.88(13)
C4 C2 C5 110.93(16)
O2 C2 C3 109.93(14)
C4 C2 C3 112.62(15)
C5 C2 C3 111.30(17)
C2 C3 H1 109.5
C2 C3 H2 109.5
H1 C3 H2 109.5
C2 C3 H3 109.5
H1 C3 H3 109.5
H2 C3 H3 109.5
C2 C4 H4 109.5
C2 C4 H5 109.5
H4 C4 H5 109.5
C2 C4 H6 109.5
H4 C4 H6 109.5
H5 C4 H6 109.5
C2 C5 H7 109.5
C2 C5 H8 109.5
H7 C5 H8 109.5
C2 C5 H9 109.5
H7 C5 H9 109.5
H8 C5 H9 109.5
C13 C6 C7 111.74(13)
C13 C6 H10 109.3
C7 C6 H10 109.3
C13 C6 H11 109.3
C7 C6 H11 109.3
H10 C6 H11 107.9
C8 C7 C6 109.77(15)
C8 C7 H12 109.7
C6 C7 H12 109.7
C8 C7 H13 109.7
C6 C7 H13 109.7
H12 C7 H13 108.2
O3 C8 O4 123.08(17)
O3 C8 C7 124.38(18)
O4 C8 C7 112.50(16)
C8 O4 C9 115.06(16)
C10 C9 O4 108.5(4)
O4 C9 C31 109.2(8)
C10 C9 H14 110.0
O4 C9 H14 110.0
C10 C9 H15 110.0
O4 C9 H15 110.0
H14 C9 H15 108.4
C11 C10 C9 121.7(5)
C11 C10 H16 119.2
C9 C10 H16 119.2
C10 C11 H17 120.0
C10 C11 H18 120.0
H17 C11 H18 120.0
C15 N1 C12 109.59(12)
C15 N1 H19 125.2
C12 N1 H19 125.2
N1 C12 C13 107.72(12)
N1 C12 C1 118.89(13)
C13 C12 C1 133.38(13)
C12 C13 C14 107.25(13)
C12 C13 C6 128.36(14)
C14 C13 C6 124.37(14)
C15 C14 C13 107.27(13)
C15 C14 C16 126.54(15)
C13 C14 C16 126.17(14)
N1 C15 C14 108.16(13)
N1 C15 C17 121.98(13)
C14 C15 C17 129.73(14)
C14 C16 H20 109.5
C14 C16 H21 109.5
H20 C16 H21 109.5
C14 C16 H22 109.5
H20 C16 H22 109.5
H21 C16 H22 109.5
C18 C17 C15 121.18(14)
C18 C17 C25 122.74(14)
C15 C17 C25 116.03(13)
C17 C18 N2 123.30(14)
C17 C18 C21 130.95(14)
N2 C18 C21 105.75(13)
C19 N2 C18 110.84(12)
C19 N2 H23 124.6
C18 N2 H23 124.6
O5 C19 N2 125.46(14)
O5 C19 C20 127.67(15)
N2 C19 C20 106.87(13)
C21 C20 C22 129.1(2)
C21 C20 C19 108.43(14)
C22 C20 C19 122.5(2)
C21 C20 C29 134.2(4)
C19 C20 C29 113.6(5)
C20 C21 C18 108.08(13)
C20 C21 C24 126.91(15)
C18 C21 C24 124.87(14)
C20 C22 C23 111.2(3)
C20 C22 H24 109.4
C23 C22 H24 109.4
C20 C22 H25 109.4
C23 C22 H25 109.4
H24 C22 H25 108.0
C22 C23 H26 109.5
C22 C23 H27 109.5
H26 C23 H27 109.5
C22 C23 H28 109.5
H26 C23 H28 109.5
H27 C23 H28 109.5
C21 C24 H29 109.5
C21 C24 H30 109.5
H29 C24 H30 109.5
C21 C24 H31 109.5
H29 C24 H31 109.5
H30 C24 H31 109.5
C17 C25 C26 113.44(15)
C17 C25 H32 108.9
C26 C25 H32 108.9
C17 C25 H33 108.9
C26 C25 H33 108.9
H32 C25 H33 107.7
C27 C26 C25 114.22(16)
C27 C26 H34 108.7
C25 C26 H34 108.7
C27 C26 H35 108.7
C25 C26 H35 108.7
H34 C26 H35 107.6
C26 C27 C28 113.2(2)
C26 C27 H36 108.9
C28 C27 H36 108.9
C26 C27 H37 108.9
C28 C27 H37 108.9
H36 C27 H37 107.8
C27 C28 H38 109.5
C27 C28 H39 109.5
H38 C28 H39 109.5
C27 C28 H40 109.5
H38 C28 H40 109.5
H39 C28 H40 109.5
C30 C29 C20 119.4(9)
C30 C29 H41 107.5
C20 C29 H41 107.5
C30 C29 H42 107.5
C20 C29 H42 107.5
H41 C29 H42 107.0
C29 C30 H43 109.5
C29 C30 H44 109.5
H43 C30 H44 109.5
C29 C30 H45 109.5
H43 C30 H45 109.5
H44 C30 H45 109.5
C32 C31 C9 128.2(19)
C32 C31 H46 115.9
C9 C31 H46 115.9
C31 C32 H47 120.0
C31 C32 H48 120.0
H47 C32 H48 120.0

loop_
_geom_bond_atom_site_label_1
_geom_bond_atom_site_label_2
_geom_bond_distance
C1 O1 1.2149(18)
C1 O2 1.3392(17)
C1 C12 1.457(2)
O2 C2 1.4855(18)
C2 C4 1.514(2)
C2 C5 1.519(2)
C2 C3 1.521(3)
C3 H1 0.9800
C3 H2 0.9800
C3 H3 0.9800
C4 H4 0.9800
C4 H5 0.9800
C4 H6 0.9800
C5 H7 0.9800
C5 H8 0.9800
C5 H9 0.9800
C6 C13 1.501(2)
C6 C7 1.543(3)
C6 H10 0.9900
C6 H11 0.9900
C7 C8 1.503(2)
C7 H12 0.9900
C7 H13 0.9900
C8 O3 1.208(3)
C8 O4 1.334(2)
O4 C9 1.455(2)
C9 C10 1.442(6)
C9 C31 1.59(2)
C9 H14 0.9900
C9 H15 0.9900
C10 C11 1.325(8)
C10 H16 0.9500
C11 H17 0.9500
C11 H18 0.9500
N1 C15 1.3604(19)
N1 C12 1.3795(18)
N1 H19 0.8800
C12 C13 1.386(2)
C13 C14 1.416(2)
C14 C15 1.388(2)
C14 C16 1.500(2)
C15 C17 1.486(2)
C16 H20 0.9800
C16 H21 0.9800
C16 H22 0.9800
C17 C18 1.343(2)
C17 C25 1.519(2)
C18 N2 1.4065(19)
C18 C21 1.478(2)
N2 C19 1.355(2)
N2 H23 0.8800
C19 O5 1.236(2)
C19 C20 1.481(2)
C20 C21 1.346(2)
C20 C22 1.463(5)
C20 C29 1.710(15)
C21 C24 1.497(2)
C22 C23 1.510(5)
C22 H24 0.9900
C22 H25 0.9900
C23 H26 0.9800
C23 H27 0.9800
C23 H28 0.9800
C24 H29 0.9800
C24 H30 0.9800
C24 H31 0.9800
C25 C26 1.538(3)
C25 H32 0.9900
C25 H33 0.9900
C26 C27 1.519(3)
C26 H34 0.9900
C26 H35 0.9900
C27 C28 1.535(3)
C27 H36 0.9900
C27 H37 0.9900
C28 H38 0.9800
C28 H39 0.9800
C28 H40 0.9800
C29 C30 1.507(14)
C29 H41 0.9900
C29 H42 0.9900
C30 H43 0.9800
C30 H44 0.9800
C30 H45 0.9800
C31 C32 1.311(17)
C31 H46 0.9500
C32 H47 0.9500
C32 H48 0.9500

loop_
_geom_torsion_atom_site_label_1
_geom_torsion_atom_site_label_2
_geom_torsion_atom_site_label_3
_geom_torsion_atom_site_label_4
_geom_torsion
O1 C1 O2 C2 0.4(2)
C12 C1 O2 C2 -179.98(13)
C1 O2 C2 C4 -62.73(19)
C1 O2 C2 C5 179.70(16)
C1 O2 C2 C3 61.59(19)
C13 C6 C7 C8 -167.69(15)
C6 C7 C8 O3 77.9(3)
C6 C7 C8 O4 -100.02(19)
O3 C8 O4 C9 0.5(3)
C7 C8 O4 C9 178.49(17)
C8 O4 C9 C10 179.3(3)
C8 O4 C9 C31 160.4(8)
O4 C9 C10 C11 -125.6(6)
C31 C9 C10 C11 -30(3)
C15 N1 C12 C13 -0.89(17)
C15 N1 C12 C1 178.90(13)
O1 C1 C12 N1 0.5(2)
O2 C1 C12 N1 -179.14(12)
O1 C1 C12 C13 -179.75(16)
O2 C1 C12 C13 0.6(2)
N1 C12 C13 C14 0.62(17)
C1 C12 C13 C14 -179.13(16)
N1 C12 C13 C6 178.70(15)
C1 C12 C13 C6 -1.0(3)
C7 C6 C13 C12 -84.7(2)
C7 C6 C13 C14 93.08(19)
C12 C13 C14 C15 -0.14(18)
C6 C13 C14 C15 -178.32(15)
C12 C13 C14 C16 178.17(17)
C6 C13 C14 C16 0.0(3)
C12 N1 C15 C14 0.81(17)
C12 N1 C15 C17 177.02(13)
C13 C14 C15 N1 -0.40(18)
C16 C14 C15 N1 -178.70(16)
C13 C14 C15 C17 -176.22(15)
C16 C14 C15 C17 5.5(3)
N1 C15 C17 C18 97.14(19)
C14 C15 C17 C18 -87.5(2)
N1 C15 C17 C25 -85.38(18)
C14 C15 C17 C25 89.9(2)
C15 C17 C18 N2 175.27(13)
C25 C17 C18 N2 -2.0(2)
C15 C17 C18 C21 -4.4(3)
C25 C17 C18 C21 178.25(15)
C17 C18 N2 C19 -178.34(15)
C21 C18 N2 C19 1.43(17)
C18 N2 C19 O5 179.75(17)
C18 N2 C19 C20 -0.91(19)
O5 C19 C20 C21 179.30(18)
N2 C19 C20 C21 0.0(2)
O5 C19 C20 C22 -1.2(5)
N2 C19 C20 C22 179.5(4)
O5 C19 C20 C29 17.9(8)
N2 C19 C20 C29 -161.4(8)
C22 C20 C21 C18 -178.6(4)
C19 C20 C21 C18 0.89(19)
C29 C20 C21 C18 156.8(10)
C22 C20 C21 C24 5.6(5)
C19 C20 C21 C24 -174.98(16)
C29 C20 C21 C24 -19.1(11)
C17 C18 C21 C20 178.33(17)
N2 C18 C21 C20 -1.41(18)
C17 C18 C21 C24 -5.7(3)
N2 C18 C21 C24 174.56(15)
C21 C20 C22 C23 -122.0(4)
C19 C20 C22 C23 58.6(4)
C29 C20 C22 C23 -8.4(15)
C18 C17 C25 C26 98.31(19)
C15 C17 C25 C26 -79.14(18)
C17 C25 C26 C27 -69.7(2)
C25 C26 C27 C28 179.5(2)
C21 C20 C29 C30 -99.1(12)
C22 C20 C29 C30 178(2)
C19 C20 C29 C30 55.9(11)
C10 C9 C31 C32 -82(3)
O4 C9 C31 C32 9(2)
